data_4100558
_journal_name_full 'Journal of the American Chemical Society'
_journal_year 2005
_chemical_formula_moiety 'C32 H41 Cl2 Mo1 O5 P1'
_chemical_formula_sum 'C32 H41 Cl2 Mo O5 P'
_chemical_formula_weight 703.46
_space_group_IT_number 14
_symmetry_cell_setting monoclinic
_symmetry_space_group_name_Hall '-P 2ybc'
_symmetry_space_group_name_H-M 'P 1 21/c 1'
_cell_angle_alpha 90
_cell_angle_beta 103.385(3)
_cell_angle_gamma 90
_cell_formula_units_Z 4
_cell_length_a 15.229(2)
_cell_length_b 10.9352(17)
_cell_length_c 20.058(3)
_cell_measurement_temperature 120(2)
_cell_measurement_wavelength 0.71073
_cell_volume 3249.6(8)
_diffrn_ambient_temperature 120(2)
_exptl_crystal_density_diffrn 1.438
_cod_original_sg_symbol_H-M 'P 21/c'
_cod_database_code 4100558

loop_
_symmetry_equiv_pos_as_xyz
'x, y, z'
'-x, y+1/2, -z+1/2'
'-x, -y, -z'
'x, -y-1/2, z-1/2'

loop_
_atom_site_label
_atom_site_type_symbol
_atom_site_fract_x
_atom_site_fract_y
_atom_site_fract_z
_atom_site_U_iso_or_equiv
_atom_site_adp_type
_atom_site_occupancy
_atom_site_symmetry_multiplicity
_atom_site_calc_flag
_atom_site_refinement_flags
_atom_site_disorder_assembly
_atom_site_disorder_group
Mo1 Mo 0.25526(2) 0.13752(3) 0.294027(18) 0.01985(11) Uani 1 1 d . . .
P1 P 0.20826(7) 0.09057(9) 0.17661(5) 0.0171(2) Uani 1 1 d . . .
O1 O 0.1651(2) -0.0584(3) 0.36921(18) 0.0484(10) Uani 1 1 d . . .
O2 O 0.3887(2) -0.0822(3) 0.32016(18) 0.0402(8) Uani 1 1 d . . .
O3 O 0.13135(17) 0.1405(2) 0.20780(13) 0.0194(6) Uani 1 1 d . . .
O4 O 0.17743(17) -0.0369(2) 0.13846(13) 0.0189(6) Uani 1 1 d . . .
O6 O 0.04345(19) -0.4188(3) 0.26692(15) 0.0306(7) Uani 1 1 d . . .
H1 H -0.0108 -0.4108 0.2644 0.046 Uiso 1 1 calc R . .
C1 C 0.1946(3) 0.0148(4) 0.3392(2) 0.0280(10) Uani 1 1 d . . .
C2 C 0.3393(3) -0.0008(4) 0.3098(2) 0.0277(10) Uani 1 1 d . . .
C3 C 0.3098(3) 0.3359(4) 0.2805(3) 0.0317(11) Uani 1 1 d . . .
C4 C 0.3729(3) 0.2719(4) 0.3309(3) 0.0394(13) Uani 1 1 d . . .
C5 C 0.3328(4) 0.2481(5) 0.3860(3) 0.0463(14) Uani 1 1 d . . .
C6 C 0.2454(4) 0.2970(5) 0.3691(3) 0.0438(14) Uani 1 1 d . . .
C7 C 0.2329(3) 0.3506(4) 0.3055(3) 0.0350(12) Uani 1 1 d . . .
C8 C 0.1430(3) -0.1325(3) 0.17234(19) 0.0176(8) Uani 1 1 d . . .
C9 C 0.0520(3) -0.1357(4) 0.1711(2) 0.0209(9) Uani 1 1 d . . .
C10 C 0.0181(3) -0.2305(4) 0.2028(2) 0.0232(9) Uani 1 1 d . . .
C11 C 0.0738(3) -0.3230(4) 0.2340(2) 0.0237(9) Uani 1 1 d . . .
C12 C 0.1645(3) -0.3205(4) 0.2328(2) 0.0287(10) Uani 1 1 d . . .
C13 C 0.1995(3) -0.2241(4) 0.2025(2) 0.0259(10) Uani 1 1 d . . .
C14 C 0.2364(3) 0.1919(4) 0.11250(19) 0.0174(8) Uani 1 1 d . . .
C15 C 0.1737(2) 0.2843(3) 0.08242(19) 0.0165(8) Uani 1 1 d . . .
C16 C 0.2084(3) 0.3979(4) 0.0697(2) 0.0182(9) Uani 1 1 d . . .
C17 C 0.2991(3) 0.4226(3) 0.07989(19) 0.0174(8) Uani 1 1 d . . .
C18 C 0.3573(3) 0.3234(4) 0.0975(2) 0.0175(9) Uani 1 1 d . . .
C19 C 0.3297(3) 0.2086(3) 0.11317(19) 0.0169(8) Uani 1 1 d . . .
C20 C 0.4049(3) 0.1091(4) 0.1259(2) 0.0216(9) Uani 1 1 d . . .
C21 C 0.4434(3) 0.1051(4) 0.0610(2) 0.0267(10) Uani 1 1 d . . .
C22 C 0.4805(3) 0.1436(5) 0.1877(2) 0.0283(10) Uani 1 1 d . . .
C23 C 0.3745(3) -0.0213(4) 0.1361(3) 0.0256(10) Uani 1 1 d . . .
C24 C 0.0694(3) 0.2730(4) 0.0590(2) 0.0220(9) Uani 1 1 d . . .
C25 C 0.0336(3) 0.1426(5) 0.0571(3) 0.0290(10) Uani 1 1 d . . .
C26 C 0.0240(3) 0.3520(5) 0.1042(3) 0.0306(10) Uani 1 1 d . . .
C27 C 0.0415(3) 0.3202(5) -0.0155(3) 0.0321(11) Uani 1 1 d . . .
C28 C 0.3351(3) 0.5517(4) 0.0725(2) 0.0228(9) Uani 1 1 d . . .
C29 C 0.3886(3) 0.5921(5) 0.1435(3) 0.0321(11) Uani 1 1 d . . .
C30 C 0.2599(3) 0.6445(4) 0.0474(2) 0.0271(10) Uani 1 1 d . . .
C31 C 0.3970(4) 0.5508(5) 0.0224(3) 0.0407(13) Uani 1 1 d . . .
C50 C 0.7942(3) 0.1285(5) 0.0930(3) 0.0356(11) Uani 1 1 d . . .
Cl1 Cl 0.68146(8) 0.14418(14) 0.10017(7) 0.0514(4) Uani 1 1 d . . .
Cl2 Cl 0.80163(8) 0.02810(12) 0.02612(7) 0.0436(3) Uani 1 1 d . . .
H3 H 0.322(3) 0.359(5) 0.243(3) 0.041(15) Uiso 1 1 d . . .
H4 H 0.430(4) 0.255(5) 0.326(3) 0.065(18) Uiso 1 1 d . . .
H5 H 0.361(4) 0.215(5) 0.425(3) 0.053(17) Uiso 1 1 d . . .
H6 H 0.206(4) 0.298(5) 0.393(3) 0.046(16) Uiso 1 1 d . . .
H7 H 0.187(3) 0.381(5) 0.285(3) 0.041(16) Uiso 1 1 d . . .
H9 H 0.020(3) -0.081(4) 0.153(2) 0.021(12) Uiso 1 1 d . . .
H10 H -0.039(3) -0.235(3) 0.2024(18) 0.008(9) Uiso 1 1 d . . .
H12 H 0.202(3) -0.379(4) 0.2539(19) 0.011(10) Uiso 1 1 d . . .
H13 H 0.264(3) -0.219(4) 0.204(2) 0.022(11) Uiso 1 1 d . . .
H16 H 0.172(3) 0.452(4) 0.053(2) 0.014(11) Uiso 1 1 d . . .
H18 H 0.411(3) 0.332(3) 0.0968(18) 0.005(9) Uiso 1 1 d . . .
H21A H 0.398(3) 0.083(4) 0.020(2) 0.025(11) Uiso 1 1 d . . .
H21B H 0.473(3) 0.184(4) 0.054(2) 0.026(11) Uiso 1 1 d . . .
H21C H 0.489(3) 0.040(4) 0.066(2) 0.037(13) Uiso 1 1 d . . .
H22A H 0.502(3) 0.225(4) 0.183(2) 0.028(12) Uiso 1 1 d . . .
H22B H 0.526(3) 0.090(4) 0.192(2) 0.022(11) Uiso 1 1 d . . .
H22C H 0.459(3) 0.141(5) 0.227(3) 0.046(15) Uiso 1 1 d . . .
H23A H 0.425(3) -0.074(4) 0.137(2) 0.024(11) Uiso 1 1 d . . .
H23B H 0.331(3) -0.052(4) 0.098(2) 0.021(11) Uiso 1 1 d . . .
H23C H 0.362(3) -0.029(5) 0.182(3) 0.047(15) Uiso 1 1 d . . .
H25A H -0.020(3) 0.145(4) 0.035(2) 0.017(11) Uiso 1 1 d . . .
H25B H 0.064(3) 0.092(5) 0.034(3) 0.043(15) Uiso 1 1 d . . .
H25C H 0.032(3) 0.111(4) 0.101(3) 0.042(14) Uiso 1 1 d . . .
H26A H 0.043(3) 0.434(4) 0.105(2) 0.025(12) Uiso 1 1 d . . .
H26B H 0.036(3) 0.323(4) 0.148(2) 0.025(12) Uiso 1 1 d . . .
H26C H -0.041(4) 0.351(4) 0.086(2) 0.044(14) Uiso 1 1 d . . .
H27A H 0.056(3) 0.399(5) -0.020(2) 0.028(12) Uiso 1 1 d . . .
H27B H 0.068(3) 0.274(4) -0.044(2) 0.020(11) Uiso 1 1 d . . .
H27C H -0.026(4) 0.312(5) -0.035(3) 0.061(17) Uiso 1 1 d . . .
H29A H 0.352(3) 0.592(4) 0.180(2) 0.026(12) Uiso 1 1 d . . .
H29B H 0.436(3) 0.544(4) 0.159(2) 0.032(13) Uiso 1 1 d . . .
H29C H 0.413(3) 0.678(5) 0.142(2) 0.034(13) Uiso 1 1 d . . .
H30A H 0.222(3) 0.656(4) 0.077(2) 0.017(11) Uiso 1 1 d . . .
H30B H 0.289(3) 0.724(4) 0.0452(19) 0.018(10) Uiso 1 1 d . . .
H30C H 0.228(3) 0.622(4) 0.006(3) 0.040(14) Uiso 1 1 d . . .
H31A H 0.366(3) 0.531(4) -0.020(2) 0.020(12) Uiso 1 1 d . . .
H31B H 0.448(3) 0.498(4) 0.038(2) 0.029(12) Uiso 1 1 d . . .
H31C H 0.423(4) 0.630(5) 0.019(3) 0.056(16) Uiso 1 1 d . . .
H50A H 0.816(4) 0.220(5) 0.087(3) 0.063(17) Uiso 1 1 d . . .
H50B H 0.831(3) 0.094(4) 0.136(3) 0.041(14) Uiso 1 1 d . . .

loop_
_atom_site_aniso_label
_atom_site_aniso_U_11
_atom_site_aniso_U_22
_atom_site_aniso_U_33
_atom_site_aniso_U_23
_atom_site_aniso_U_13
_atom_site_aniso_U_12
Mo1 0.02145(19) 0.01833(19) 0.02065(19) -0.00001(15) 0.00668(14) -0.00220(15)
P1 0.0159(5) 0.0138(5) 0.0222(5) 0.0003(4) 0.0059(4) -0.0003(4)
O1 0.039(2) 0.059(2) 0.050(2) 0.0229(19) 0.0157(17) -0.0109(18)
O2 0.0310(18) 0.0317(19) 0.057(2) 0.0098(17) 0.0079(16) 0.0090(16)
O3 0.0199(14) 0.0176(14) 0.0225(14) -0.0009(12) 0.0086(11) 0.0003(12)
O4 0.0203(14) 0.0154(14) 0.0234(15) -0.0008(11) 0.0100(12) -0.0020(11)
O6 0.0242(16) 0.0283(17) 0.0432(19) 0.0094(14) 0.0157(14) -0.0029(13)
C1 0.022(2) 0.037(3) 0.025(2) 0.004(2) 0.0042(19) -0.001(2)
C2 0.023(2) 0.029(3) 0.032(2) 0.002(2) 0.0076(19) -0.006(2)
C3 0.044(3) 0.019(2) 0.035(3) -0.008(2) 0.017(2) -0.014(2)
C4 0.025(3) 0.027(3) 0.065(4) -0.018(2) 0.009(3) -0.009(2)
C5 0.067(4) 0.031(3) 0.030(3) -0.007(2) -0.010(3) -0.013(3)
C6 0.058(4) 0.033(3) 0.051(3) -0.017(3) 0.033(3) -0.012(3)
C7 0.030(3) 0.016(2) 0.056(3) -0.009(2) 0.005(2) -0.001(2)
C8 0.022(2) 0.0127(19) 0.020(2) -0.0018(17) 0.0090(16) -0.0045(17)
C9 0.019(2) 0.018(2) 0.025(2) -0.0002(19) 0.0049(17) 0.0021(19)
C10 0.015(2) 0.027(2) 0.031(2) -0.0031(19) 0.0103(18) -0.0047(18)
C11 0.028(2) 0.017(2) 0.030(2) -0.0021(17) 0.0142(19) -0.0058(18)
C12 0.023(2) 0.022(2) 0.044(3) 0.009(2) 0.013(2) 0.005(2)
C13 0.019(2) 0.023(2) 0.040(3) 0.0005(19) 0.015(2) -0.0004(18)
C14 0.017(2) 0.022(2) 0.0131(19) -0.0034(16) 0.0018(16) -0.0031(17)
C15 0.015(2) 0.021(2) 0.014(2) -0.0017(16) 0.0049(15) 0.0024(16)
C16 0.019(2) 0.017(2) 0.017(2) 0.0037(16) 0.0021(17) 0.0036(17)
C17 0.020(2) 0.018(2) 0.015(2) 0.0005(16) 0.0057(16) -0.0037(17)
C18 0.012(2) 0.022(2) 0.019(2) 0.0009(16) 0.0050(16) 0.0001(17)
C19 0.018(2) 0.018(2) 0.015(2) 0.0020(16) 0.0061(16) 0.0017(16)
C20 0.019(2) 0.022(2) 0.025(2) 0.0035(17) 0.0054(17) 0.0026(17)
C21 0.023(2) 0.028(3) 0.034(3) 0.001(2) 0.015(2) 0.005(2)
C22 0.021(2) 0.027(3) 0.034(3) 0.006(2) 0.003(2) 0.003(2)
C23 0.020(2) 0.021(2) 0.037(3) 0.001(2) 0.010(2) 0.0048(19)
C24 0.015(2) 0.021(2) 0.028(2) 0.0044(18) 0.0017(17) -0.0007(17)
C25 0.011(2) 0.031(3) 0.042(3) 0.000(2) -0.001(2) -0.001(2)
C26 0.023(3) 0.030(3) 0.042(3) 0.008(2) 0.014(2) 0.008(2)
C27 0.023(3) 0.037(3) 0.034(3) 0.005(2) 0.001(2) -0.004(2)
C28 0.025(2) 0.020(2) 0.025(2) 0.0007(17) 0.0100(18) -0.0050(17)
C29 0.028(3) 0.020(2) 0.043(3) -0.004(2) -0.003(2) -0.001(2)
C30 0.033(3) 0.019(2) 0.028(3) 0.004(2) 0.004(2) -0.003(2)
C31 0.047(3) 0.029(3) 0.056(4) 0.008(3) 0.031(3) -0.005(3)
C50 0.025(2) 0.041(3) 0.039(3) -0.001(2) 0.004(2) 0.001(2)
Cl1 0.0306(7) 0.0670(9) 0.0593(8) 0.0038(7) 0.0161(6) 0.0094(6)
Cl2 0.0369(7) 0.0535(8) 0.0428(7) -0.0061(6) 0.0139(6) -0.0078(6)

loop_
_geom_bond_atom_site_label_1
_geom_bond_atom_site_label_2
_geom_bond_distance
_geom_bond_site_symmetry_2
_geom_bond_publ_flag
Mo1 C2 1.959(5) . ?
Mo1 C1 1.965(4) . ?
Mo1 O3 2.245(3) . ?
Mo1 C5 2.291(5) . ?
Mo1 C4 2.303(5) . ?
Mo1 C6 2.331(5) . ?
Mo1 P1 2.3541(11) . ?
Mo1 C3 2.361(4) . ?
Mo1 C7 2.374(5) . ?
P1 O3 1.549(3) . ?
P1 O4 1.607(3) . ?
P1 C14 1.822(4) . ?
O1 C1 1.153(5) . ?
O2 C2 1.153(5) . ?
O4 C8 1.412(4) . ?
O6 C11 1.374(5) . ?
O6 H1 0.82 . ?
C3 C7 1.385(7) . ?
C3 C4 1.410(7) . ?
C3 H3 0.85(5) . ?
C4 C5 1.405(8) . ?
C4 H4 0.91(6) . ?
C5 C6 1.401(8) . ?
C5 H5 0.89(5) . ?
C6 C7 1.377(8) . ?
C6 H6 0.85(5) . ?
C7 H7 0.80(5) . ?
C8 C13 1.367(6) . ?
C8 C9 1.380(5) . ?
C9 C10 1.378(6) . ?
C9 H9 0.81(4) . ?
C10 C11 1.374(6) . ?
C10 H10 0.86(4) . ?
C11 C12 1.388(6) . ?
C12 C13 1.384(6) . ?
C12 H12 0.90(4) . ?
C13 H13 0.97(4) . ?
C14 C15 1.425(5) . ?
C14 C19 1.430(5) . ?
C15 C16 1.395(5) . ?
C15 C24 1.554(5) . ?
C16 C17 1.376(5) . ?
C16 H16 0.83(4) . ?
C17 C18 1.394(6) . ?
C17 C28 1.535(5) . ?
C18 C19 1.383(5) . ?
C18 H18 0.83(4) . ?
C19 C20 1.557(5) . ?
C20 C23 1.527(6) . ?
C20 C22 1.531(6) . ?
C20 C21 1.549(6) . ?
C21 H21A 0.97(5) . ?
C21 H21B 0.99(4) . ?
C21 H21C 0.99(5) . ?
C22 H22A 0.97(5) . ?
C22 H22B 0.90(4) . ?
C22 H22C 0.92(5) . ?
C23 H23A 0.95(4) . ?
C23 H23B 0.96(4) . ?
C23 H23C 0.99(5) . ?
C24 C25 1.524(6) . ?
C24 C26 1.528(6) . ?
C24 C27 1.544(6) . ?
C25 H25A 0.84(4) . ?
C25 H25B 0.91(5) . ?
C25 H25C 0.96(5) . ?
C26 H26A 0.94(5) . ?
C26 H26B 0.90(5) . ?
C26 H26C 0.97(5) . ?
C27 H27A 0.90(5) . ?
C27 H27B 0.92(4) . ?
C27 H27C 1.02(6) . ?
C28 C30 1.526(6) . ?
C28 C31 1.528(6) . ?
C28 C29 1.533(6) . ?
C29 H29A 1.01(4) . ?
C29 H29B 0.90(5) . ?
C29 H29C 1.01(5) . ?
C30 H30A 0.93(4) . ?
C30 H30B 0.99(4) . ?
C30 H30C 0.90(5) . ?
C31 H31A 0.89(4) . ?
C31 H31B 0.96(5) . ?
C31 H31C 0.96(6) . ?
C50 Cl2 1.757(5) . ?
C50 Cl1 1.764(5) . ?
C50 H50A 1.07(6) . ?
C50 H50B 0.98(5) . ?
